data_2207726
loop_
_publ_author_name
'Tian, Lai-Jin '
'Yu, Hai-Xia'
'Sun, Yu-Xi'
'Yu, Feng-Yang'

_publ_section_title
;
 Tricyclohexyl(4-nitrophenoxyacetato)tin(IV)
;
_journal_coeditor_code BH6052
_journal_issue 1
_journal_name_full 'Acta Crystallographica Section E'
_journal_page_first m7
_journal_page_last m9
_journal_paper_doi 10.1107/S1600536805039541
_journal_volume 62
_journal_year 2006
_chemical_formula_iupac '[Sn (C6 H11)3 (C8 H6 N O5)]'
_chemical_formula_moiety 'C26 H39 N O5 Sn'
_chemical_formula_sum 'C26 H39 N O5 Sn'
_chemical_formula_weight 564.27
_chemical_melting_point 358.5(5)
_chemical_name_systematic
;
Tricyclohexyl(4-nitrophenoxyacetato)tin(IV)
;
_space_group_IT_number 14
_symmetry_cell_setting monoclinic
_symmetry_space_group_name_Hall '-P 2ybc'
_symmetry_space_group_name_H-M 'P 1 21/c 1'
_atom_sites_solution_hydrogens geom
_atom_sites_solution_primary direct
_atom_sites_solution_secondary difmap
_audit_creation_method SHELXL97
_cell_angle_alpha 90.00
_cell_angle_beta 101.456(2)
_cell_angle_gamma 90.00
_cell_formula_units_Z 4
_cell_length_a 10.8892(15)
_cell_length_b 11.7837(16)
_cell_length_c 20.768(3)
_cell_measurement_reflns_used 5699
_cell_measurement_temperature 295(2)
_cell_measurement_theta_max 27.58
_cell_measurement_theta_min 2.47
_cell_volume 2611.8(6)
_computing_cell_refinement 'SAINT (Bruker, 2002)'
_computing_data_collection 'SMART (Bruker, 2002)'
_computing_data_reduction SAINT
_computing_molecular_graphics 'ORTEP-3 for Windows (Farrugia, 1997)'
_computing_publication_material SHELXL97
_computing_structure_refinement 'SHELXL97 (Sheldrick, 1997)'
_computing_structure_solution 'SHELXS97 (Sheldrick, 1997)'
_diffrn_ambient_temperature 295(2)
_diffrn_measured_fraction_theta_full 0.997
_diffrn_measured_fraction_theta_max 0.997
_diffrn_measurement_device_type 'Bruker SMART APEX area-detector'
_diffrn_measurement_method '\f and \w'
_diffrn_radiation_monochromator graphite
_diffrn_radiation_source 'fine-focus sealed tube'
_diffrn_radiation_type MoK\a
_diffrn_radiation_wavelength 0.71073
_diffrn_reflns_av_R_equivalents 0.0404
_diffrn_reflns_av_sigmaI/netI 0.0394
_diffrn_reflns_limit_h_max 13
_diffrn_reflns_limit_h_min -13
_diffrn_reflns_limit_k_max 14
_diffrn_reflns_limit_k_min -14
_diffrn_reflns_limit_l_max 25
_diffrn_reflns_limit_l_min -26
_diffrn_reflns_number 20503
_diffrn_reflns_theta_full 26.50
_diffrn_reflns_theta_max 26.50
_diffrn_reflns_theta_min 1.91
_diffrn_standards_decay_% 0
_diffrn_standards_interval_count 0
_diffrn_standards_interval_time 0
_diffrn_standards_number 0
_exptl_absorpt_coefficient_mu 1.013
_exptl_absorpt_correction_T_max 0.9143
_exptl_absorpt_correction_T_min 0.8078
_exptl_absorpt_correction_type multi-scan
_exptl_absorpt_process_details '(SADABS; Bruker, 2002)'
_exptl_crystal_colour pale-yellow
_exptl_crystal_density_diffrn 1.435
_exptl_crystal_density_method 'not measured'
_exptl_crystal_description prism
_exptl_crystal_F_000 1168
_exptl_crystal_size_max 0.22
_exptl_crystal_size_mid 0.09
_exptl_crystal_size_min 0.09
_refine_diff_density_max 0.500
_refine_diff_density_min -0.413
_refine_ls_extinction_method none
_refine_ls_goodness_of_fit_ref 1.022
_refine_ls_hydrogen_treatment constr
_refine_ls_matrix_type full
_refine_ls_number_parameters 298
_refine_ls_number_reflns 5390
_refine_ls_number_restraints 0
_refine_ls_restrained_S_all 1.022
_refine_ls_R_factor_all 0.0432
_refine_ls_R_factor_gt 0.0320
_refine_ls_shift/su_max 0.001
_refine_ls_shift/su_mean 0.000
_refine_ls_structure_factor_coef Fsqd
_refine_ls_weighting_details 'calc w = 1/[\s^2^(Fo^2^)+(0.037P)^2^+0.0495P] where P=(Fo^2^+2Fc^2^)/3'
_refine_ls_weighting_scheme calc
_refine_ls_wR_factor_gt 0.0713
_refine_ls_wR_factor_ref 0.0764
_reflns_number_gt 4395
_reflns_number_total 5390
_reflns_threshold_expression I>2\s(I)
_cod_data_source_file bh6052.cif
_cod_data_source_block I
_cod_depositor_comments
;
The following automatic conversions were performed:

'_chemical_melting_point' value '358-359' was changed to '358.5(5)' -
the average value was taken and precision was estimated.

Automatic conversion script
Id: cif_fix_values 1646 2011-03-28 12:23:43Z adriana 

The following automatic conversions were performed:

'_chemical_melting_point' value '358-359' was changed to '358.5(5)' -
the average value was taken and precision was estimated.

Automatic conversion script
Id: cif_fix_values 1715 2011-07-08 13:25:40Z adriana 
;
_cod_original_sg_symbol_H-M 'P 21/c'
_cod_database_code 2207726
_cod_database_fobs_code 2207726

loop_
_symmetry_equiv_pos_as_xyz
'x, y, z'
'-x, y+1/2, -z+1/2'
'-x, -y, -z'
'x, -y-1/2, z-1/2'

loop_
_atom_site_label
_atom_site_fract_x
_atom_site_fract_y
_atom_site_fract_z
_atom_site_U_iso_or_equiv
_atom_site_adp_type
_atom_site_calc_flag
_atom_site_refinement_flags
_atom_site_occupancy
_atom_site_type_symbol
Sn1 0.951222(15) 0.883451(15) 0.225197(8) 0.03471(8) Uani d . 1 Sn
N1 0.2815(3) 0.5962(2) 0.05501(19) 0.0701(9) Uani d . 1 N
O1 0.89188(18) 0.74291(15) 0.16204(10) 0.0483(5) Uani d . 1 O
O2 0.9826(2) 0.58741(17) 0.21113(10) 0.0525(5) Uani d . 1 O
O3 0.7902(2) 0.63325(18) 0.05222(10) 0.0571(6) Uani d . 1 O
O4 0.2495(3) 0.5532(3) 0.10184(17) 0.0992(10) Uani d . 1 O
O5 0.2095(3) 0.6298(2) 0.00551(17) 0.0986(10) Uani d . 1 O
C1 0.9230(3) 0.6386(2) 0.16429(14) 0.0395(6) Uani d . 1 C
C2 0.8826(3) 0.5762(3) 0.09964(14) 0.0519(8) Uani d . 1 C
H2A 0.9559 0.5633 0.0807 0.062 Uiso calc R 1 H
H2B 0.8498 0.5025 0.1086 0.062 Uiso calc R 1 H
C3 0.6687(3) 0.6261(2) 0.05845(14) 0.0470(7) Uani d . 1 C
C4 0.5810(3) 0.6657(3) 0.00457(15) 0.0585(9) Uani d . 1 C
H4 0.6082 0.6978 -0.0310 0.070 Uiso calc R 1 H
C5 0.4557(3) 0.6573(3) 0.00405(17) 0.0599(9) Uani d . 1 C
H5A 0.3976 0.6840 -0.0317 0.072 Uiso calc R 1 H
C6 0.4160(3) 0.6097(2) 0.05625(17) 0.0538(8) Uani d . 1 C
C7 0.5007(3) 0.5729(3) 0.11058(16) 0.0556(8) Uani d . 1 C
H7 0.4724 0.5421 0.1462 0.067 Uiso calc R 1 H
C8 0.6273(3) 0.5818(3) 0.11194(14) 0.0494(7) Uani d . 1 C
H8 0.6848 0.5581 0.1488 0.059 Uiso calc R 1 H
C9 0.8754(2) 0.8342(2) 0.30918(13) 0.0399(6) Uani d . 1 C
H9 0.8450 0.9035 0.3269 0.048 Uiso calc R 1 H
C10 0.7627(3) 0.7557(3) 0.28923(17) 0.0599(9) Uani d . 1 C
H10A 0.7016 0.7917 0.2549 0.072 Uiso calc R 1 H
H10B 0.7895 0.6857 0.2716 0.072 Uiso calc R 1 H
C11 0.7021(3) 0.7286(3) 0.34714(19) 0.0730(11) Uani d . 1 C
H11A 0.6341 0.6752 0.3335 0.088 Uiso calc R 1 H
H11B 0.6671 0.7974 0.3618 0.088 Uiso calc R 1 H
C12 0.7966(3) 0.6782(3) 0.40366(17) 0.0656(10) Uani d . 1 C
H12A 0.7569 0.6674 0.4411 0.079 Uiso calc R 1 H
H12B 0.8230 0.6045 0.3908 0.079 Uiso calc R 1 H
C13 0.9098(3) 0.7532(3) 0.42346(15) 0.0608(9) Uani d . 1 C
H13A 0.9706 0.7155 0.4572 0.073 Uiso calc R 1 H
H13B 0.8853 0.8234 0.4418 0.073 Uiso calc R 1 H
C14 0.9697(3) 0.7799(3) 0.36470(14) 0.0457(7) Uani d . 1 C
H14A 1.0399 0.8310 0.3783 0.055 Uiso calc R 1 H
H14B 1.0015 0.7104 0.3490 0.055 Uiso calc R 1 H
C15 1.1474(3) 0.8819(2) 0.22108(15) 0.0435(7) Uani d . 1 C
H15 1.1735 0.9617 0.2230 0.052 Uiso calc R 1 H
C16 1.1720(3) 0.8362(3) 0.15582(16) 0.0597(9) Uani d . 1 C
H16A 1.1471 0.7571 0.1511 0.072 Uiso calc R 1 H
H16B 1.1219 0.8783 0.1198 0.072 Uiso calc R 1 H
C17 1.3102(3) 0.8470(3) 0.15274(19) 0.0684(10) Uani d . 1 C
H17A 1.3240 0.8136 0.1121 0.082 Uiso calc R 1 H
H17B 1.3323 0.9267 0.1525 0.082 Uiso calc R 1 H
C18 1.3922(3) 0.7906(4) 0.20863(19) 0.0757(11) Uani d . 1 C
H18A 1.4791 0.8036 0.2061 0.091 Uiso calc R 1 H
H18B 1.3771 0.7094 0.2061 0.091 Uiso calc R 1 H
C19 1.3688(3) 0.8347(4) 0.27340(19) 0.0840(12) Uani d . 1 C
H19A 1.3943 0.9136 0.2784 0.101 Uiso calc R 1 H
H19B 1.4193 0.7920 0.3090 0.101 Uiso calc R 1 H
C20 1.2314(3) 0.8249(3) 0.27766(16) 0.0608(9) Uani d . 1 C
H20A 1.2089 0.7453 0.2783 0.073 Uiso calc R 1 H
H20B 1.2189 0.8589 0.3184 0.073 Uiso calc R 1 H
C21 0.8370(2) 0.9942(2) 0.15620(12) 0.0369(6) Uani d . 1 C
H21 0.8544 1.0720 0.1722 0.044 Uiso calc R 1 H
C22 0.6970(3) 0.9733(3) 0.15166(15) 0.0532(8) Uani d . 1 C
H22A 0.6778 0.8949 0.1394 0.064 Uiso calc R 1 H
H22B 0.6761 0.9859 0.1944 0.064 Uiso calc R 1 H
C23 0.6175(3) 1.0515(3) 0.10124(16) 0.0617(9) Uani d . 1 C
H23A 0.5297 1.0325 0.0975 0.074 Uiso calc R 1 H
H23B 0.6292 1.1295 0.1162 0.074 Uiso calc R 1 H
C24 0.6527(3) 1.0407(3) 0.03479(15) 0.0599(9) Uani d . 1 C
H24A 0.6337 0.9645 0.0181 0.072 Uiso calc R 1 H
H24B 0.6031 1.0934 0.0044 0.072 Uiso calc R 1 H
C25 0.7895(3) 1.0647(3) 0.03856(15) 0.0576(8) Uani d . 1 C
H25A 0.8069 1.1433 0.0511 0.069 Uiso calc R 1 H
H25B 0.8100 1.0535 -0.0044 0.069 Uiso calc R 1 H
C26 0.8703(3) 0.9875(2) 0.08817(13) 0.0471(7) Uani d . 1 C
H26A 0.9576 1.0082 0.0916 0.056 Uiso calc R 1 H
H26B 0.8602 0.9098 0.0725 0.056 Uiso calc R 1 H

loop_
_atom_site_aniso_label
_atom_site_aniso_U_11
_atom_site_aniso_U_22
_atom_site_aniso_U_33
_atom_site_aniso_U_12
_atom_site_aniso_U_13
_atom_site_aniso_U_23
Sn1 0.02916(11) 0.03885(12) 0.03603(12) 0.00299(8) 0.00626(8) 0.00653(8)
N1 0.063(2) 0.0443(17) 0.095(3) -0.0010(14) -0.0023(19) -0.0102(16)
O1 0.0547(13) 0.0347(11) 0.0534(13) -0.0010(9) 0.0057(10) -0.0028(9)
O2 0.0559(13) 0.0508(12) 0.0487(13) 0.0055(10) 0.0049(10) 0.0068(10)
O3 0.0655(15) 0.0666(15) 0.0387(12) 0.0008(11) 0.0092(11) 0.0010(10)
O4 0.0727(19) 0.096(2) 0.129(3) -0.0126(17) 0.0192(19) 0.021(2)
O5 0.0691(18) 0.091(2) 0.118(3) 0.0074(15) -0.0260(18) -0.0011(17)
C1 0.0360(15) 0.0408(17) 0.0440(16) -0.0038(12) 0.0132(13) 0.0000(13)
C2 0.060(2) 0.0463(17) 0.0498(19) 0.0051(15) 0.0118(15) -0.0067(15)
C3 0.062(2) 0.0372(16) 0.0406(16) -0.0015(14) 0.0071(15) -0.0070(13)
C4 0.079(3) 0.0522(19) 0.0411(18) 0.0051(18) 0.0046(17) 0.0088(15)
C5 0.068(2) 0.0491(18) 0.054(2) 0.0077(17) -0.0088(17) -0.0004(16)
C6 0.057(2) 0.0380(17) 0.061(2) 0.0030(14) -0.0009(16) -0.0098(15)
C7 0.066(2) 0.0508(18) 0.0496(19) -0.0001(16) 0.0095(16) 0.0028(15)
C8 0.054(2) 0.0527(18) 0.0388(17) 0.0038(15) 0.0026(14) 0.0028(14)
C9 0.0374(15) 0.0416(15) 0.0438(16) 0.0071(12) 0.0158(13) 0.0069(13)
C10 0.0384(17) 0.077(2) 0.064(2) -0.0040(16) 0.0102(15) 0.0218(18)
C11 0.0446(19) 0.091(3) 0.090(3) 0.0035(19) 0.0309(19) 0.033(2)
C12 0.063(2) 0.070(2) 0.075(2) 0.0108(18) 0.0376(19) 0.0292(19)
C13 0.070(2) 0.069(2) 0.0462(19) 0.0116(18) 0.0191(17) 0.0152(16)
C14 0.0410(16) 0.0525(17) 0.0438(17) -0.0021(13) 0.0090(13) 0.0037(13)
C15 0.0324(15) 0.0426(16) 0.0574(18) -0.0012(12) 0.0137(13) -0.0031(13)
C16 0.0490(19) 0.079(2) 0.055(2) 0.0127(17) 0.0189(16) 0.0057(18)
C17 0.058(2) 0.079(2) 0.077(3) 0.0061(19) 0.035(2) 0.000(2)
C18 0.0378(19) 0.099(3) 0.090(3) 0.0100(19) 0.0136(18) -0.018(2)
C19 0.0388(19) 0.136(4) 0.074(3) 0.010(2) 0.0028(18) -0.019(3)
C20 0.0388(17) 0.087(2) 0.055(2) 0.0065(17) 0.0059(15) 0.0005(18)
C21 0.0365(14) 0.0319(13) 0.0380(15) 0.0003(11) -0.0032(12) 0.0004(11)
C22 0.0390(17) 0.062(2) 0.057(2) 0.0047(14) 0.0054(14) 0.0055(16)
C23 0.0381(17) 0.072(2) 0.069(2) 0.0141(16) -0.0046(16) 0.0063(18)
C24 0.054(2) 0.060(2) 0.055(2) 0.0025(16) -0.0144(16) 0.0074(16)
C25 0.063(2) 0.059(2) 0.0434(18) -0.0018(17) -0.0071(15) 0.0124(15)
C26 0.0432(17) 0.0530(18) 0.0429(17) -0.0008(14) 0.0036(13) 0.0109(14)

loop_
_atom_type_symbol
_atom_type_description
_atom_type_scat_dispersion_real
_atom_type_scat_dispersion_imag
_atom_type_scat_source
C C 0.0033 0.0016 'International Tables Vol C Tables 4.2.6.8 and 6.1.1.4'
H H 0.0000 0.0000 'International Tables Vol C Tables 4.2.6.8 and 6.1.1.4'
N N 0.0061 0.0033 'International Tables Vol C Tables 4.2.6.8 and 6.1.1.4'
O O 0.0106 0.0060 'International Tables Vol C Tables 4.2.6.8 and 6.1.1.4'
Sn Sn -0.6537 1.4246 'International Tables Vol C Tables 4.2.6.8 and 6.1.1.4'

loop_
_geom_angle_atom_site_label_1
_geom_angle_atom_site_label_2
_geom_angle_atom_site_label_3
_geom_angle_site_symmetry_3
_geom_angle
_geom_angle_publ_flag
O1 Sn1 C21 . 89.83(9) yes
O1 Sn1 C9 . 99.86(9) yes
C21 Sn1 C9 . 116.16(10) yes
O1 Sn1 C15 . 98.68(9) yes
C21 Sn1 C15 . 115.26(11) yes
C9 Sn1 C15 . 124.93(11) yes
O1 Sn1 O2 2_755 170.61(11) yes
C21 Sn1 O2 2_755 81.49(9) yes
C9 Sn1 O2 2_755 87.27(9) yes
C15 Sn1 O2 2_755 81.95(9) yes
O4 N1 O5 . 124.9(4) ?
O4 N1 C6 . 118.5(3) ?
O5 N1 C6 . 116.6(4) ?
C1 O1 Sn1 . 132.96(19) ?
C3 O3 C2 . 118.1(2) ?
O2 C1 O1 . 127.1(3) ?
O2 C1 C2 . 118.8(3) ?
O1 C1 C2 . 114.0(3) ?
O3 C2 C1 . 115.0(2) ?
O3 C2 H2A . 108.5 ?
C1 C2 H2A . 108.5 ?
O3 C2 H2B . 108.5 ?
C1 C2 H2B . 108.5 ?
H2A C2 H2B . 107.5 ?
O3 C3 C8 . 125.4(3) ?
O3 C3 C4 . 115.2(3) ?
C8 C3 C4 . 119.3(3) ?
C5 C4 C3 . 120.3(3) ?
C5 C4 H4 . 119.9 ?
C3 C4 H4 . 119.9 ?
C6 C5 C4 . 119.8(3) ?
C6 C5 H5A . 120.1 ?
C4 C5 H5A . 120.1 ?
C5 C6 C7 . 120.9(3) ?
C5 C6 N1 . 120.2(3) ?
C7 C6 N1 . 118.9(3) ?
C8 C7 C6 . 119.8(3) ?
C8 C7 H7 . 120.1 ?
C6 C7 H7 . 120.1 ?
C7 C8 C3 . 119.8(3) ?
C7 C8 H8 . 120.1 ?
C3 C8 H8 . 120.1 ?
C14 C9 C10 . 109.6(2) ?
C14 C9 Sn1 . 114.66(18) ?
C10 C9 Sn1 . 111.11(19) ?
C14 C9 H9 . 107.0 ?
C10 C9 H9 . 107.0 ?
Sn1 C9 H9 . 107.0 ?
C11 C10 C9 . 111.4(3) ?
C11 C10 H10A . 109.3 ?
C9 C10 H10A . 109.3 ?
C11 C10 H10B . 109.3 ?
C9 C10 H10B . 109.3 ?
H10A C10 H10B . 108.0 ?
C10 C11 C12 . 111.1(3) ?
C10 C11 H11A . 109.4 ?
C12 C11 H11A . 109.4 ?
C10 C11 H11B . 109.4 ?
C12 C11 H11B . 109.4 ?
H11A C11 H11B . 108.0 ?
C13 C12 C11 . 112.0(3) ?
C13 C12 H12A . 109.2 ?
C11 C12 H12A . 109.2 ?
C13 C12 H12B . 109.2 ?
C11 C12 H12B . 109.2 ?
H12A C12 H12B . 107.9 ?
C12 C13 C14 . 111.1(3) ?
C12 C13 H13A . 109.4 ?
C14 C13 H13A . 109.4 ?
C12 C13 H13B . 109.4 ?
C14 C13 H13B . 109.4 ?
H13A C13 H13B . 108.0 ?
C9 C14 C13 . 111.1(2) ?
C9 C14 H14A . 109.4 ?
C13 C14 H14A . 109.4 ?
C9 C14 H14B . 109.4 ?
C13 C14 H14B . 109.4 ?
H14A C14 H14B . 108.0 ?
C20 C15 C16 . 110.5(2) ?
C20 C15 Sn1 . 115.4(2) ?
C16 C15 Sn1 . 112.8(2) ?
C20 C15 H15 . 105.8 ?
C16 C15 H15 . 105.8 ?
Sn1 C15 H15 . 105.8 ?
C17 C16 C15 . 110.8(3) ?
C17 C16 H16A . 109.5 ?
C15 C16 H16A . 109.5 ?
C17 C16 H16B . 109.5 ?
C15 C16 H16B . 109.5 ?
H16A C16 H16B . 108.1 ?
C18 C17 C16 . 112.2(3) ?
C18 C17 H17A . 109.2 ?
C16 C17 H17A . 109.2 ?
C18 C17 H17B . 109.2 ?
C16 C17 H17B . 109.2 ?
H17A C17 H17B . 107.9 ?
C17 C18 C19 . 111.3(3) ?
C17 C18 H18A . 109.4 ?
C19 C18 H18A . 109.4 ?
C17 C18 H18B . 109.4 ?
C19 C18 H18B . 109.4 ?
H18A C18 H18B . 108.0 ?
C18 C19 C20 . 111.5(3) ?
C18 C19 H19A . 109.3 ?
C20 C19 H19A . 109.3 ?
C18 C19 H19B . 109.3 ?
C20 C19 H19B . 109.3 ?
H19A C19 H19B . 108.0 ?
C15 C20 C19 . 112.0(3) ?
C15 C20 H20A . 109.2 ?
C19 C20 H20A . 109.2 ?
C15 C20 H20B . 109.2 ?
C19 C20 H20B . 109.2 ?
H20A C20 H20B . 107.9 ?
C22 C21 C26 . 110.6(2) ?
C22 C21 Sn1 . 112.46(18) ?
C26 C21 Sn1 . 111.92(17) ?
C22 C21 H21 . 107.2 ?
C26 C21 H21 . 107.2 ?
Sn1 C21 H21 . 107.2 ?
C23 C22 C21 . 111.5(2) ?
C23 C22 H22A . 109.3 ?
C21 C22 H22A . 109.3 ?
C23 C22 H22B . 109.3 ?
C21 C22 H22B . 109.3 ?
H22A C22 H22B . 108.0 ?
C24 C23 C22 . 111.3(3) ?
C24 C23 H23A . 109.4 ?
C22 C23 H23A . 109.4 ?
C24 C23 H23B . 109.4 ?
C22 C23 H23B . 109.4 ?
H23A C23 H23B . 108.0 ?
C25 C24 C23 . 111.4(3) ?
C25 C24 H24A . 109.3 ?
C23 C24 H24A . 109.3 ?
C25 C24 H24B . 109.3 ?
C23 C24 H24B . 109.3 ?
H24A C24 H24B . 108.0 ?
C24 C25 C26 . 110.9(3) ?
C24 C25 H25A . 109.5 ?
C26 C25 H25A . 109.5 ?
C24 C25 H25B . 109.5 ?
C26 C25 H25B . 109.5 ?
H25A C25 H25B . 108.0 ?
C25 C26 C21 . 112.6(2) ?
C25 C26 H26A . 109.1 ?
C21 C26 H26A . 109.1 ?
C25 C26 H26B . 109.1 ?
C21 C26 H26B . 109.1 ?
H26A C26 H26B . 107.8 ?

loop_
_geom_bond_atom_site_label_1
_geom_bond_atom_site_label_2
_geom_bond_site_symmetry_2
_geom_bond_distance
_geom_bond_publ_flag
Sn1 O1 . 2.1317(19) yes
Sn1 C21 . 2.144(2) yes
Sn1 C9 . 2.152(3) yes
Sn1 C15 . 2.155(3) yes
Sn1 O2 2_755 2.769(2) yes
N1 O4 . 1.208(4) ?
N1 O5 . 1.228(4) ?
N1 C6 . 1.469(5) ?
O1 C1 . 1.274(3) yes
O2 C1 . 1.217(3) yes
O3 C3 . 1.358(4) ?
O3 C2 . 1.428(3) ?
C1 C2 . 1.518(4) ?
C2 H2A . 0.9700 ?
C2 H2B . 0.9700 ?
C3 C8 . 1.381(4) ?
C3 C4 . 1.399(4) ?
C4 C5 . 1.367(5) ?
C4 H4 . 0.9300 ?
C5 C6 . 1.365(5) ?
C5 H5A . 0.9300 ?
C6 C7 . 1.378(4) ?
C7 C8 . 1.378(4) ?
C7 H7 . 0.9300 ?
C8 H8 . 0.9300 ?
C9 C14 . 1.524(4) ?
C9 C10 . 1.527(4) ?
C9 H9 . 0.9800 ?
C10 C11 . 1.517(4) ?
C10 H10A . 0.9700 ?
C10 H10B . 0.9700 ?
C11 C12 . 1.520(4) ?
C11 H11A . 0.9700 ?
C11 H11B . 0.9700 ?
C12 C13 . 1.506(5) ?
C12 H12A . 0.9700 ?
C12 H12B . 0.9700 ?
C13 C14 . 1.527(4) ?
C13 H13A . 0.9700 ?
C13 H13B . 0.9700 ?
C14 H14A . 0.9700 ?
C14 H14B . 0.9700 ?
C15 C20 . 1.497(4) ?
C15 C16 . 1.531(4) ?
C15 H15 . 0.9800 ?
C16 C17 . 1.524(4) ?
C16 H16A . 0.9700 ?
C16 H16B . 0.9700 ?
C17 C18 . 1.475(5) ?
C17 H17A . 0.9700 ?
C17 H17B . 0.9700 ?
C18 C19 . 1.510(5) ?
C18 H18A . 0.9700 ?
C18 H18B . 0.9700 ?
C19 C20 . 1.521(4) ?
C19 H19A . 0.9700 ?
C19 H19B . 0.9700 ?
C20 H20A . 0.9700 ?
C20 H20B . 0.9700 ?
C21 C22 . 1.528(4) ?
C21 C26 . 1.529(4) ?
C21 H21 . 0.9800 ?
C22 C23 . 1.528(4) ?
C22 H22A . 0.9700 ?
C22 H22B . 0.9700 ?
C23 C24 . 1.509(4) ?
C23 H23A . 0.9700 ?
C23 H23B . 0.9700 ?
C24 C25 . 1.503(4) ?
C24 H24A . 0.9700 ?
C24 H24B . 0.9700 ?
C25 C26 . 1.518(4) ?
C25 H25A . 0.9700 ?
C25 H25B . 0.9700 ?
C26 H26A . 0.9700 ?
C26 H26B . 0.9700 ?

loop_
_geom_torsion_atom_site_label_1
_geom_torsion_atom_site_label_2
_geom_torsion_atom_site_label_3
_geom_torsion_atom_site_label_4
_geom_torsion
C21 Sn1 O1 C1 175.0(3)
C9 Sn1 O1 C1 -68.5(3)
C15 Sn1 O1 C1 59.5(3)
Sn1 O1 C1 O2 13.8(4)
Sn1 O1 C1 C2 -164.07(19)
C3 O3 C2 C1 -80.2(3)
O2 C1 C2 O3 166.4(3)
O1 C1 C2 O3 -15.6(4)
C2 O3 C3 C8 9.8(4)
C2 O3 C3 C4 -168.9(3)
O3 C3 C4 C5 176.7(3)
C8 C3 C4 C5 -2.1(5)
C3 C4 C5 C6 -0.3(5)
C4 C5 C6 C7 2.0(5)
C4 C5 C6 N1 -177.5(3)
O4 N1 C6 C5 179.6(3)
O5 N1 C6 C5 -0.2(4)
O4 N1 C6 C7 0.0(5)
O5 N1 C6 C7 -179.8(3)
C5 C6 C7 C8 -1.4(5)
N1 C6 C7 C8 178.2(3)
C6 C7 C8 C3 -0.9(5)
O3 C3 C8 C7 -176.0(3)
C4 C3 C8 C7 2.7(4)
O1 Sn1 C9 C14 99.3(2)
C21 Sn1 C9 C14 -166.04(19)
C15 Sn1 C9 C14 -8.7(3)
O1 Sn1 C9 C10 -25.7(2)
C21 Sn1 C9 C10 69.0(2)
C15 Sn1 C9 C10 -133.62(19)
C14 C9 C10 C11 57.1(3)
Sn1 C9 C10 C11 -175.2(2)
C9 C10 C11 C12 -55.7(4)
C10 C11 C12 C13 54.4(4)
C11 C12 C13 C14 -54.6(4)
C10 C9 C14 C13 -57.1(3)
Sn1 C9 C14 C13 177.1(2)
C12 C13 C14 C9 56.4(3)
O1 Sn1 C15 C20 -98.5(2)
C21 Sn1 C15 C20 167.5(2)
C9 Sn1 C15 C20 10.0(3)
O1 Sn1 C15 C16 29.7(2)
C21 Sn1 C15 C16 -64.2(2)
C9 Sn1 C15 C16 138.2(2)
C20 C15 C16 C17 -54.5(4)
Sn1 C15 C16 C17 174.8(2)
C15 C16 C17 C18 55.7(4)
C16 C17 C18 C19 -55.5(4)
C17 C18 C19 C20 54.6(5)
C16 C15 C20 C19 54.6(4)
Sn1 C15 C20 C19 -176.0(2)
C18 C19 C20 C15 -54.8(5)
O1 Sn1 C21 C22 68.5(2)
C9 Sn1 C21 C22 -32.4(2)
C15 Sn1 C21 C22 168.00(19)
O1 Sn1 C21 C26 -56.69(18)
C9 Sn1 C21 C26 -157.60(18)
C15 Sn1 C21 C26 42.8(2)
C26 C21 C22 C23 -53.0(3)
Sn1 C21 C22 C23 -178.9(2)
C21 C22 C23 C24 55.2(4)
C22 C23 C24 C25 -56.8(4)
C23 C24 C25 C26 56.3(4)
C24 C25 C26 C21 -55.1(3)
C22 C21 C26 C25 53.3(3)
Sn1 C21 C26 C25 179.5(2)
